data_1545648
loop_
_publ_author_name
'El Ouassif, Latifa'
'El Ghoul, Mostafa'
'Achour, Redouane'
'Saadi, Mohamed'
'El Ammari, Lahcen'

_publ_section_title
;
 3,4-Dihydro-2<i>H</i>-benzo[4,5]imidazo[2,1-<i>b</i>][1,3]thiazin-3-ol
;
_journal_issue 3
_journal_name_full IUCrData
_journal_page_first x170429
_journal_paper_doi 10.1107/S2414314617004291
_journal_volume 2
_journal_year 2017
_chemical_formula_iupac 'C10 H10 N2 O S'
_chemical_formula_moiety 'C10 H10 N2 O S'
_chemical_formula_sum 'C10 H10 N2 O S'
_chemical_formula_weight 206.26
_chemical_melting_point 486
_chemical_name_systematic
;
3,4-Dihydro-2<i>H</i>-benzo[4,5]imidazo[2,1-<i>b</i>][1,3]thiazin-3-ol
;
_space_group_crystal_system monoclinic
_space_group_IT_number 14
_space_group_name_Hall '-P 2ybc'
_space_group_name_H-M_alt 'P 1 21/c 1'
_symmetry_space_group_name_Hall '-P 2ybc'
_symmetry_space_group_name_H-M 'P 1 21/c 1'
_atom_sites_solution_hydrogens geom
_atom_sites_solution_primary direct
_atom_sites_solution_secondary difmap
_audit_creation_method SHELXL-2014/7
_cell_angle_alpha 90
_cell_angle_beta 95.641(8)
_cell_angle_gamma 90
_cell_formula_units_Z 4
_cell_length_a 17.570(3)
_cell_length_b 6.3994(10)
_cell_length_c 8.8690(15)
_cell_measurement_reflns_used 3459
_cell_measurement_temperature 296(2)
_cell_measurement_theta_max 32.029
_cell_measurement_theta_min 3.390
_cell_volume 992.4(3)
_computing_cell_refinement
;
SAINT (Bruker, 2009)
;
_computing_data_collection
;
APEX2 (Bruker, 2009)
;
_computing_data_reduction
;
SAINT (Bruker, 2009)
;
_computing_molecular_graphics
;
ORTEP-3 for Windows (Farrugia, 2012) and Mercury (Macrae <i>et al.</i>,
2008)
;
_computing_publication_material
;
SHELXL2014 (Sheldrick, 2015b) and publCIF (Westrip, 2010)
;
_computing_structure_refinement
;
SHELXL2014 (Sheldrick, 2015b)
;
_computing_structure_solution
;
SHELXT2014 (Sheldrick, 2015a)
;
_diffrn_ambient_temperature 296(2)
_diffrn_measured_fraction_theta_full 0.998
_diffrn_measured_fraction_theta_max 0.999
_diffrn_measurement_device_type 'Bruker X8 APEX'
_diffrn_measurement_method '\f and \w scans'
_diffrn_radiation_monochromator graphite
_diffrn_radiation_source 'fine-focus sealed tube'
_diffrn_radiation_type MoK\a
_diffrn_radiation_wavelength 0.71073
_diffrn_reflns_av_R_equivalents 0.0272
_diffrn_reflns_limit_h_max 26
_diffrn_reflns_limit_h_min -26
_diffrn_reflns_limit_k_max 9
_diffrn_reflns_limit_k_min -9
_diffrn_reflns_limit_l_max 13
_diffrn_reflns_limit_l_min -10
_diffrn_reflns_number 32163
_diffrn_reflns_theta_full 25.242
_diffrn_reflns_theta_max 32.029
_diffrn_reflns_theta_min 3.390
_exptl_absorpt_coefficient_mu 0.292
_exptl_absorpt_correction_T_max 0.7472
_exptl_absorpt_correction_T_min 0.6796
_exptl_absorpt_correction_type multi-scan
_exptl_absorpt_process_details
;
(SADABS; Krause <i>et al.</i>, 2015)
;
_exptl_crystal_colour colourless
_exptl_crystal_density_diffrn 1.381
_exptl_crystal_description block
_exptl_crystal_F_000 432
_exptl_crystal_size_max 0.320
_exptl_crystal_size_mid 0.260
_exptl_crystal_size_min 0.210
_refine_diff_density_max 0.377
_refine_diff_density_min -0.181
_refine_ls_extinction_method none
_refine_ls_goodness_of_fit_ref 1.083
_refine_ls_hydrogen_treatment constr
_refine_ls_matrix_type full
_refine_ls_number_parameters 127
_refine_ls_number_reflns 3459
_refine_ls_number_restraints 0
_refine_ls_restrained_S_all 1.083
_refine_ls_R_factor_all 0.0519
_refine_ls_R_factor_gt 0.0437
_refine_ls_shift/su_max 0.001
_refine_ls_shift/su_mean 0.000
_refine_ls_structure_factor_coef Fsqd
_refine_ls_weighting_details 'w=1/[\s^2^(Fo^2^)+(0.0661P)^2^+0.1833P] where P=(Fo^2^+2Fc^2^)/3'
_refine_ls_weighting_scheme calc
_refine_ls_wR_factor_gt 0.1189
_refine_ls_wR_factor_ref 0.1262
_reflns_number_gt 2928
_reflns_number_total 3459
_reflns_threshold_expression 'I > 2\s(I)'
_cod_data_source_file su4141sup1.cif
_cod_data_source_block I
_cod_database_code 1545648
_shelx_space_group_comment
;
The symmetry employed for this shelxl refinement is uniquely defined
by the following loop, which should always be used as a source of
symmetry information in preference to the above space-group names.
They are only intended as comments.
;

loop_
_space_group_symop_operation_xyz
'x, y, z'
'-x, y+1/2, -z+1/2'
'-x, -y, -z'
'x, -y-1/2, z-1/2'

loop_
_atom_site_type_symbol
_atom_site_label
_atom_site_fract_x
_atom_site_fract_y
_atom_site_fract_z
_atom_site_U_iso_or_equiv
_atom_site_adp_type
_atom_site_calc_flag
_atom_site_occupancy
C C1 0.79752(7) 0.5625(2) 0.73771(14) 0.0431(3) Uani d 1
C C2 0.87063(9) 0.6448(3) 0.7334(2) 0.0649(4) Uani d 1
H H2 0.8791 0.7703 0.6848 0.078 Uiso calc 1
C C3 0.93005(11) 0.5291(5) 0.8056(3) 0.0882(7) Uani d 1
H H3 0.9798 0.5781 0.8050 0.106 Uiso calc 1
C C4 0.91779(13) 0.3425(5) 0.8789(3) 0.0896(7) Uani d 1
H H4 0.9594 0.2706 0.9264 0.108 Uiso calc 1
C C5 0.84527(11) 0.2607(3) 0.8830(2) 0.0702(5) Uani d 1
H H5 0.8374 0.1357 0.9327 0.084 Uiso calc 1
C C6 0.78427(8) 0.3732(2) 0.80974(15) 0.0456(3) Uani d 1
C C7 0.67468(7) 0.49009(16) 0.71854(12) 0.0353(2) Uani d 1
C C8 0.56819(8) 0.7590(2) 0.57928(13) 0.0430(3) Uani d 1
H H8A 0.5687 0.7336 0.4716 0.052 Uiso calc 1
H H8B 0.5192 0.8212 0.5948 0.052 Uiso calc 1
C C9 0.63086(8) 0.91282(18) 0.62946(12) 0.0396(2) Uani d 1
H H9 0.6212 1.0424 0.5718 0.048 Uiso calc 1
C C10 0.70875(8) 0.82999(19) 0.59837(13) 0.0415(3) Uani d 1
H H10A 0.7094 0.8063 0.4905 0.050 Uiso calc 1
H H10B 0.7476 0.9332 0.6294 0.050 Uiso calc 1
N N1 0.70658(7) 0.33100(15) 0.79621(12) 0.0437(2) Uani d 1
N N2 0.72630(6) 0.63499(15) 0.67993(11) 0.0360(2) Uani d 1
O O1 0.62792(7) 0.95827(14) 0.78494(9) 0.0477(2) Uani d 1
H H1 0.6619 1.0415 0.8129 0.071 Uiso calc 1
S S1 0.57672(2) 0.51091(5) 0.67849(4) 0.04656(12) Uani d 1

loop_
_atom_site_aniso_label
_atom_site_aniso_U_11
_atom_site_aniso_U_22
_atom_site_aniso_U_33
_atom_site_aniso_U_12
_atom_site_aniso_U_13
_atom_site_aniso_U_23
C1 0.0444(6) 0.0453(6) 0.0404(6) -0.0054(5) 0.0084(5) -0.0050(5)
C2 0.0463(7) 0.0770(11) 0.0726(10) -0.0131(7) 0.0112(7) -0.0040(9)
C3 0.0460(9) 0.120(2) 0.0986(17) -0.0010(10) 0.0054(10) -0.0048(14)
C4 0.0630(11) 0.1130(19) 0.0899(15) 0.0269(12) -0.0080(10) -0.0015(14)
C5 0.0777(11) 0.0656(10) 0.0657(10) 0.0219(9) -0.0009(8) 0.0036(8)
C6 0.0559(7) 0.0396(6) 0.0414(6) 0.0029(5) 0.0054(5) -0.0042(5)
C7 0.0461(6) 0.0282(4) 0.0321(5) -0.0113(4) 0.0070(4) -0.0048(3)
C8 0.0490(6) 0.0455(6) 0.0342(5) 0.0025(5) 0.0023(5) -0.0068(4)
C9 0.0614(7) 0.0310(5) 0.0274(4) -0.0030(5) 0.0091(4) 0.0008(4)
C10 0.0547(7) 0.0354(5) 0.0359(5) -0.0100(5) 0.0116(5) 0.0064(4)
N1 0.0601(6) 0.0284(4) 0.0428(5) -0.0071(4) 0.0065(4) -0.0005(4)
N2 0.0423(5) 0.0311(4) 0.0351(4) -0.0094(3) 0.0074(4) 0.0003(3)
O1 0.0801(7) 0.0337(4) 0.0312(4) -0.0166(4) 0.0157(4) -0.0064(3)
S1 0.04469(19) 0.04324(18) 0.0517(2) -0.01646(12) 0.00467(13) -0.00391(12)

loop_
_atom_type_symbol
_atom_type_description
_atom_type_scat_dispersion_real
_atom_type_scat_dispersion_imag
_atom_type_scat_source
C C 0.0033 0.0016 'International Tables Vol C Tables 4.2.6.8 and 6.1.1.4'
H H 0.0000 0.0000 'International Tables Vol C Tables 4.2.6.8 and 6.1.1.4'
N N 0.0061 0.0033 'International Tables Vol C Tables 4.2.6.8 and 6.1.1.4'
O O 0.0106 0.0060 'International Tables Vol C Tables 4.2.6.8 and 6.1.1.4'
S S 0.1246 0.1234 'International Tables Vol C Tables 4.2.6.8 and 6.1.1.4'

loop_
_geom_angle_atom_site_label_1
_geom_angle_atom_site_label_2
_geom_angle_atom_site_label_3
_geom_angle
N2 C1 C2 131.71(14)
N2 C1 C6 105.92(11)
C2 C1 C6 122.37(15)
C3 C2 C1 116.11(19)
C3 C2 H2 121.9
C1 C2 H2 121.9
C2 C3 C4 122.2(2)
C2 C3 H3 118.9
C4 C3 H3 118.9
C5 C4 C3 121.69(19)
C5 C4 H4 119.2
C3 C4 H4 119.2
C4 C5 C6 117.34(19)
C4 C5 H5 121.3
C6 C5 H5 121.3
N1 C6 C5 130.08(15)
N1 C6 C1 109.63(11)
C5 C6 C1 120.27(15)
N1 C7 N2 113.32(11)
N1 C7 S1 121.93(9)
N2 C7 S1 124.71(9)
C9 C8 S1 113.84(9)
C9 C8 H8A 108.8
S1 C8 H8A 108.8
C9 C8 H8B 108.8
S1 C8 H8B 108.8
H8A C8 H8B 107.7
O1 C9 C8 109.00(10)
O1 C9 C10 111.64(11)
C8 C9 C10 111.29(10)
O1 C9 H9 108.3
C8 C9 H9 108.3
C10 C9 H9 108.3
N2 C10 C9 111.02(9)
N2 C10 H10A 109.4
C9 C10 H10A 109.4
N2 C10 H10B 109.4
C9 C10 H10B 109.4
H10A C10 H10B 108.0
C7 N1 C6 104.98(10)
C7 N2 C1 106.15(10)
C7 N2 C10 126.31(11)
C1 N2 C10 127.51(10)
C9 O1 H1 109.5
C7 S1 C8 101.55(6)

loop_
_geom_bond_atom_site_label_1
_geom_bond_atom_site_label_2
_geom_bond_distance
C1 N2 1.3847(17)
C1 C2 1.393(2)
C1 C6 1.3992(19)
C2 C3 1.385(3)
C2 H2 0.9300
C3 C4 1.386(4)
C3 H3 0.9300
C4 C5 1.381(3)
C4 H4 0.9300
C5 C6 1.397(2)
C5 H5 0.9300
C6 N1 1.3852(18)
C7 N1 1.3225(15)
C7 N2 1.3641(13)
C7 S1 1.7280(13)
C8 C9 1.5108(18)
C8 S1 1.8145(14)
C8 H8A 0.9700
C8 H8B 0.9700
C9 O1 1.4152(13)
C9 C10 1.5179(19)
C9 H9 0.9800
C10 N2 1.4601(15)
C10 H10A 0.9700
C10 H10B 0.9700
O1 H1 0.8200

loop_
_geom_hbond_atom_site_label_D
_geom_hbond_atom_site_label_H
_geom_hbond_atom_site_label_A
_geom_hbond_site_symmetry_A
_geom_hbond_distance_DH
_geom_hbond_distance_HA
_geom_hbond_distance_DA
_geom_hbond_angle_DHA
O1 H1 N1 1_565 0.82 2.02 2.7536(14) 148
C8 H8A O1 4_575 0.97 2.38 3.2231(15) 145
C10 H10A Cg1 4_575 0.97 2.62 3.422(14) 138

_cod_database_fobs_code 1545648
